data_7234297
loop_
_publ_author_name
'K. S. Bejoymohandas'
'Arunandan Kumar'
'S. Varughese'
'E. Varathan'
'V. Subramanian'
'M. L. P. Reddy'

_publ_section_title
;
 Photophysical and electroluminescence properties of
 bis(2',6'-difluoro-2,3'-bipyridinato-N,C4')iridium(picolinate) complexes:
 effect of electron-withdrawing and electron-donating group substituents
 at the 4' position of the pyridyl moiety of the cyclometalated ligand
;
_journal_name_full 'Journal of Materials Chemistry C'
_journal_page_first 7405
_journal_page_last 7420
_journal_paper_doi 10.1039/C5TC01260K
_journal_volume 3
_journal_year 2015
_chemical_formula_moiety 'C28 H18 F4 Ir N5 O2'
_chemical_formula_sum 'C28 H18 F4 Ir N5 O2'
_chemical_formula_weight 724.67
_space_group_IT_number 61
_space_group_name_Hall '-P 2ac 2ab'
_space_group_name_H-M_alt 'P b c a'
_symmetry_cell_setting orthorhombic
_symmetry_space_group_name_H-M 'P b c a'
_atom_sites_solution_hydrogens geom
_atom_sites_solution_primary direct
_atom_sites_solution_secondary difmap
_cell_angle_alpha 90.00
_cell_angle_beta 90.00
_cell_angle_gamma 90.00
_cell_formula_units_Z 8
_cell_length_a 16.765(2)
_cell_length_b 15.096(8)
_cell_length_c 20.6420(10)
_cell_measurement_reflns_used 7438
_cell_measurement_temperature 301(2)
_cell_measurement_theta_max 27.5
_cell_measurement_theta_min 3.1
_cell_volume 5224(3)
_computing_cell_refinement
;
CrystalClear-SM Expert 2.0 r14k (Rigaku, 2012)
;
_computing_data_collection
;
CrystalClear-SM Expert 2.0 r14k (Rigaku, 2012)
;
_computing_data_reduction
;
CrystalClear-SM Expert 2.0 r14k (Rigaku, 2012)
;
_computing_structure_refinement 'SHELXL-97 (Sheldrick, 1997)'
_computing_structure_solution 'SHELXS-97 (Sheldrick, 1990)'
_diffrn_ambient_temperature 301(2)
_diffrn_measured_fraction_theta_full 0.973
_diffrn_measured_fraction_theta_max 0.973
_diffrn_measurement_device_type
;
Rigaku Saturn724+ (4x4 bin mode)
;
_diffrn_measurement_method 'profile data from \w-scans'
_diffrn_radiation_monochromator graphite
_diffrn_radiation_source 'fine-focus sealed tube'
_diffrn_radiation_type MoK\a
_diffrn_radiation_wavelength 0.71073
_diffrn_reflns_av_R_equivalents 0.1693
_diffrn_reflns_av_sigmaI/netI 0.0840
_diffrn_reflns_limit_h_max 21
_diffrn_reflns_limit_h_min -16
_diffrn_reflns_limit_k_max 18
_diffrn_reflns_limit_k_min -12
_diffrn_reflns_limit_l_max 25
_diffrn_reflns_limit_l_min -25
_diffrn_reflns_number 31043
_diffrn_reflns_theta_full 26.50
_diffrn_reflns_theta_max 26.50
_diffrn_reflns_theta_min 3.12
_exptl_absorpt_coefficient_mu 5.176
_exptl_absorpt_correction_T_max 0.4241
_exptl_absorpt_correction_T_min 0.4241
_exptl_absorpt_correction_type empirical
_exptl_absorpt_process_details 'Acta Crystallogr A. (1995) 51, 33'
_exptl_crystal_colour Yellow
_exptl_crystal_density_diffrn 1.843
_exptl_crystal_density_method 'not measured'
_exptl_crystal_description Block
_exptl_crystal_F_000 2800
_exptl_crystal_size_max 0.20
_exptl_crystal_size_mid 0.20
_exptl_crystal_size_min 0.20
_refine_diff_density_max 6.686
_refine_diff_density_min -2.401
_refine_diff_density_rms 0.299
_refine_ls_extinction_method none
_refine_ls_goodness_of_fit_ref 1.048
_refine_ls_hydrogen_treatment constr
_refine_ls_matrix_type full
_refine_ls_number_parameters 363
_refine_ls_number_reflns 5260
_refine_ls_number_restraints 0
_refine_ls_restrained_S_all 1.048
_refine_ls_R_factor_all 0.0900
_refine_ls_R_factor_gt 0.0772
_refine_ls_shift/su_max 0.000
_refine_ls_shift/su_mean 0.000
_refine_ls_structure_factor_coef Fsqd
_refine_ls_weighting_details 'calc w=1/[\s^2^(Fo^2^)+(0.1443P)^2^+1.0246P] where P=(Fo^2^+2Fc^2^)/3'
_refine_ls_weighting_scheme calc
_refine_ls_wR_factor_gt 0.1937
_refine_ls_wR_factor_ref 0.2141
_reflns_number_gt 4026
_reflns_number_total 5260
_reflns_threshold_expression >2sigma(I)
_cod_data_source_file J-Mater-Chem-C-2015-3-7405.cif
_cod_data_source_block datam
_cod_depositor_comments
;
The following automatic conversions were performed:

data item '_exptl_absorpt_correction_type' value 'Empirical' was
changed to 'empirical' in accordance with the built-in table derived
from the CIF Core dictionary named 'cif_core.dic' version 2.4.5 last
updated on 2014-11-21.

data item '_symmetry_cell_setting' value 'Orthorhombic' was changed
to 'orthorhombic' in accordance with the built-in table derived from
the CIF Core dictionary named 'cif_core.dic' version 2.4.5 last
updated on 2014-11-21.

Automatic conversion script
Id: cif_fix_values 6909 2019-04-08 15:41:33Z antanas 
;
_cod_database_code 7234297

loop_
_symmetry_equiv_pos_as_xyz
'x, y, z'
'-x+1/2, -y, z+1/2'
'-x, y+1/2, -z+1/2'
'x+1/2, -y+1/2, -z'
'-x, -y, -z'
'x-1/2, y, -z-1/2'
'x, -y-1/2, z-1/2'
'-x-1/2, y-1/2, z'

loop_
_atom_site_label
_atom_site_type_symbol
_atom_site_fract_x
_atom_site_fract_y
_atom_site_fract_z
_atom_site_U_iso_or_equiv
_atom_site_adp_type
_atom_site_occupancy
_atom_site_symmetry_multiplicity
_atom_site_calc_flag
_atom_site_refinement_flags
_atom_site_disorder_assembly
_atom_site_disorder_group
C1S C 0.2031(7) 0.6606(7) 0.1001(5) 0.072(3) Uani 1 1 d . . .
H1SC H 0.1549 0.6918 0.0898 0.107 Uiso 1 1 calc R . .
H1SA H 0.2191 0.6252 0.0637 0.107 Uiso 1 1 calc R . .
H1SB H 0.2445 0.7025 0.1101 0.107 Uiso 1 1 calc R . .
C2S C 0.1559(6) 0.1043(7) 0.5528(9) 0.079(4) Uani 1 1 d . . .
H2SA H 0.1234 0.0536 0.5432 0.119 Uiso 1 1 calc R . .
H2SC H 0.1361 0.1331 0.5910 0.119 Uiso 1 1 calc R . .
H2SB H 0.2099 0.0856 0.5600 0.119 Uiso 1 1 calc R . .
C12 C 0.2379(5) 0.5177(5) 0.2494(4) 0.0435(18) Uani 1 1 d . . .
C13 C 0.2532(5) 0.5754(6) 0.1988(4) 0.051(2) Uani 1 1 d . . .
H13 H 0.3044 0.5969 0.1914 0.061 Uiso 1 1 calc R . .
C14 C 0.1889(6) 0.6009(6) 0.1584(5) 0.045(2) Uani 1 1 d . . .
C15 C 0.1134(6) 0.5687(6) 0.1708(4) 0.047(2) Uani 1 1 d . . .
H15 H 0.0700 0.5857 0.1457 0.057 Uiso 1 1 calc R . .
C16 C 0.1046(5) 0.5100(5) 0.2222(4) 0.0416(18) Uani 1 1 d . . .
H16 H 0.0539 0.4872 0.2302 0.050 Uiso 1 1 calc R . .
C17 C 0.2965(4) 0.4842(5) 0.2971(4) 0.0413(18) Uani 1 1 d . . .
C18 C 0.3766(6) 0.5084(6) 0.3024(5) 0.052(2) Uani 1 1 d . . .
C22 C 0.1725(5) 0.2058(6) 0.3901(5) 0.051(2) Uani 1 1 d . . .
H22 H 0.1834 0.1872 0.3480 0.061 Uiso 1 1 calc R . .
C23 C 0.1764(6) 0.1445(6) 0.4393(5) 0.052(2) Uani 1 1 d . . .
H23 H 0.1954 0.0880 0.4300 0.063 Uiso 1 1 calc R . .
C24 C 0.1536(4) 0.1630(11) 0.5011(5) 0.070(4) Uani 1 1 d . . .
C25 C 0.1307(6) 0.2560(6) 0.5106(4) 0.052(2) Uani 1 1 d . . .
H25 H 0.1137 0.2744 0.5513 0.062 Uiso 1 1 calc R . .
C26 C 0.1338(5) 0.3168(6) 0.4611(4) 0.0467(19) Uani 1 1 d . . .
C27 C 0.1193(5) 0.4156(6) 0.4643(4) 0.0444(18) Uani 1 1 d . . .
C28 C 0.1022(5) 0.4642(7) 0.5188(4) 0.057(2) Uani 1 1 d . . .
C32 C 0.0329(4) 0.2921(5) 0.2495(4) 0.0388(16) Uani 1 1 d . . .
C33 C -0.0391(6) 0.2615(5) 0.2248(5) 0.058(2) Uani 1 1 d . . .
H33A H -0.0404 0.2265 0.1877 0.070 Uiso 1 1 calc R . .
C34 C -0.1085(6) 0.2840(8) 0.2564(6) 0.071(3) Uani 1 1 d . . .
H52A H -0.1570 0.2616 0.2419 0.086 Uiso 1 1 calc R . .
C35 C -0.1064(5) 0.3401(7) 0.3100(5) 0.063(3) Uani 1 1 d . . .
H42A H -0.1534 0.3563 0.3307 0.075 Uiso 1 1 calc R . .
C36 C -0.0335(6) 0.3716(7) 0.3321(4) 0.053(3) Uani 1 1 d . . .
H38A H -0.0315 0.4099 0.3673 0.064 Uiso 1 1 calc R . .
C37 C 0.1127(5) 0.2708(5) 0.2187(4) 0.0444(18) Uani 1 1 d . . .
C110 C 0.3980(5) 0.4222(7) 0.3883(5) 0.057(2) Uani 1 1 d . . .
C111 C 0.3217(6) 0.3887(5) 0.3894(5) 0.048(2) Uani 1 1 d . . .
H111 H 0.3062 0.3472 0.4202 0.058 Uiso 1 1 calc R . .
C112 C 0.2678(4) 0.4194(6) 0.3421(4) 0.0389(17) Uani 1 1 d . . .
C210 C 0.1019(7) 0.5924(7) 0.4648(6) 0.068(3) Uani 1 1 d . . .
C211 C 0.1174(6) 0.5535(6) 0.4070(5) 0.057(2) Uani 1 1 d . . .
H211 H 0.1214 0.5875 0.3696 0.068 Uiso 1 1 calc R . .
C212 C 0.1274(5) 0.4621(5) 0.4045(4) 0.0455(19) Uani 1 1 d . . .
N11 N 0.1640(3) 0.4842(5) 0.2607(4) 0.0389(16) Uani 1 1 d . . .
N19 N 0.4271(5) 0.4781(6) 0.3465(5) 0.064(2) Uani 1 1 d . . .
N21 N 0.1537(3) 0.2915(5) 0.4000(4) 0.0402(17) Uani 1 1 d . . .
N29 N 0.0938(5) 0.5504(6) 0.5215(4) 0.067(2) Uani 1 1 d . . .
N31 N 0.0352(3) 0.3460(4) 0.3018(3) 0.0376(13) Uani 1 1 d . . .
O37A O 0.1752(3) 0.2955(4) 0.2503(3) 0.0449(13) Uani 1 1 d . . .
O37B O 0.1127(5) 0.2281(5) 0.1679(3) 0.065(2) Uani 1 1 d . . .
F18 F 0.4067(3) 0.5680(5) 0.2610(3) 0.0719(17) Uani 1 1 d . . .
F28 F 0.0950(4) 0.4246(4) 0.5773(3) 0.0804(18) Uani 1 1 d . . .
F110 F 0.4512(4) 0.3923(4) 0.4325(4) 0.095(2) Uani 1 1 d . . .
F210 F 0.0917(5) 0.6806(4) 0.4691(4) 0.107(3) Uani 1 1 d . . .
Ir1 Ir 0.153893(16) 0.38607(2) 0.329050(16) 0.0330(2) Uani 1 1 d . . .

loop_
_atom_site_aniso_label
_atom_site_aniso_U_11
_atom_site_aniso_U_22
_atom_site_aniso_U_33
_atom_site_aniso_U_23
_atom_site_aniso_U_13
_atom_site_aniso_U_12
C1S 0.085(7) 0.075(7) 0.054(6) 0.016(5) 0.021(5) -0.009(5)
C2S 0.084(10) 0.051(7) 0.104(14) 0.014(6) 0.005(6) 0.004(4)
C12 0.051(5) 0.044(4) 0.036(4) -0.005(3) 0.006(3) -0.004(3)
C13 0.047(5) 0.060(5) 0.045(5) -0.002(4) 0.011(4) -0.014(4)
C14 0.045(5) 0.050(5) 0.041(5) 0.002(3) 0.003(4) -0.009(4)
C15 0.045(6) 0.050(6) 0.046(5) 0.002(3) 0.003(3) 0.003(4)
C16 0.039(4) 0.052(5) 0.034(4) 0.006(3) -0.004(3) -0.005(3)
C17 0.036(4) 0.047(4) 0.040(5) -0.010(3) 0.007(3) 0.000(3)
C18 0.045(5) 0.053(5) 0.058(6) -0.002(4) 0.006(4) -0.009(4)
C22 0.058(5) 0.054(5) 0.040(5) -0.008(4) -0.005(4) 0.000(4)
C23 0.071(5) 0.034(4) 0.052(6) -0.007(4) -0.004(4) -0.002(4)
C24 0.028(5) 0.151(14) 0.032(6) -0.011(6) -0.002(3) -0.006(4)
C25 0.061(5) 0.064(6) 0.030(4) 0.001(4) 0.005(4) 0.009(4)
C26 0.048(4) 0.063(6) 0.029(4) -0.003(4) 0.000(4) 0.001(4)
C27 0.044(4) 0.058(5) 0.031(4) -0.008(4) 0.001(3) 0.005(4)
C28 0.058(5) 0.077(6) 0.036(5) -0.008(4) 0.002(4) 0.016(4)
C32 0.044(4) 0.043(4) 0.029(4) 0.002(3) -0.001(3) 0.001(3)
C33 0.075(6) 0.047(5) 0.052(6) 0.002(4) -0.023(5) -0.007(4)
C34 0.053(6) 0.076(7) 0.085(9) 0.023(6) -0.021(5) -0.022(5)
C35 0.028(4) 0.084(7) 0.076(7) 0.021(6) 0.006(4) 0.002(4)
C36 0.056(6) 0.052(5) 0.053(7) -0.005(4) 0.009(4) -0.013(4)
C37 0.060(5) 0.045(4) 0.028(4) 0.004(3) -0.001(4) 0.010(4)
C110 0.041(5) 0.076(6) 0.056(6) -0.005(5) -0.008(4) 0.002(5)
C111 0.044(5) 0.068(6) 0.033(5) 0.000(4) -0.006(4) -0.011(4)
C112 0.029(4) 0.056(5) 0.032(4) -0.007(3) -0.001(3) 0.001(4)
C210 0.076(7) 0.058(6) 0.070(8) -0.011(5) 0.005(6) 0.011(5)
C211 0.070(6) 0.054(5) 0.047(5) 0.000(4) 0.007(5) 0.007(4)
C212 0.029(4) 0.053(5) 0.054(5) 0.003(4) 0.003(4) 0.005(3)
N11 0.036(3) 0.042(4) 0.039(4) -0.001(3) 0.002(3) -0.002(3)
N19 0.038(4) 0.082(6) 0.071(6) 0.002(5) -0.009(4) -0.011(4)
N21 0.043(4) 0.036(4) 0.042(4) 0.001(3) 0.003(3) -0.003(2)
N29 0.091(6) 0.063(5) 0.048(5) -0.014(4) 0.004(4) 0.010(4)
N31 0.039(3) 0.045(4) 0.029(3) -0.001(3) 0.004(3) -0.004(3)
O37A 0.044(3) 0.058(4) 0.034(3) -0.009(3) 0.001(2) -0.002(3)
O37B 0.092(6) 0.068(5) 0.035(4) -0.020(3) -0.012(3) 0.016(4)
F18 0.041(3) 0.081(4) 0.093(5) 0.021(3) 0.001(3) -0.013(2)
F28 0.122(5) 0.088(4) 0.031(3) -0.004(3) 0.016(3) 0.029(4)
F110 0.051(3) 0.129(6) 0.105(6) 0.033(4) -0.031(4) -0.008(3)
F210 0.174(8) 0.057(4) 0.091(5) -0.021(3) 0.024(5) 0.026(4)
Ir1 0.0308(3) 0.0422(3) 0.0260(3) -0.00316(10) 0.00345(9) -0.00050(10)

loop_
_atom_type_symbol
_atom_type_description
_atom_type_scat_dispersion_real
_atom_type_scat_dispersion_imag
_atom_type_scat_source
C C 0.0033 0.0016 'International Tables Vol C Tables 4.2.6.8 and 6.1.1.4'
H H 0.0000 0.0000 'International Tables Vol C Tables 4.2.6.8 and 6.1.1.4'
N N 0.0061 0.0033 'International Tables Vol C Tables 4.2.6.8 and 6.1.1.4'
F F 0.0171 0.0103 'International Tables Vol C Tables 4.2.6.8 and 6.1.1.4'
Ir Ir -1.4442 7.9887 'International Tables Vol C Tables 4.2.6.8 and 6.1.1.4'
O O 0.0106 0.0060 'International Tables Vol C Tables 4.2.6.8 and 6.1.1.4'

loop_
_geom_angle_atom_site_label_1
_geom_angle_atom_site_label_2
_geom_angle_atom_site_label_3
_geom_angle
_geom_angle_site_symmetry_1
_geom_angle_site_symmetry_3
N11 C12 C13 122.1(8) . .
N11 C12 C17 111.3(7) . .
C13 C12 C17 126.5(7) . .
C12 C13 C14 118.4(8) . .
C15 C14 C13 119.5(8) . .
C15 C14 C1S 120.0(9) . .
C13 C14 C1S 120.4(8) . .
C14 C15 C16 117.7(9) . .
N11 C16 C15 124.1(8) . .
C18 C17 C112 116.8(7) . .
C18 C17 C12 127.0(7) . .
C112 C17 C12 116.3(6) . .
N19 C18 F18 115.4(8) . .
N19 C18 C17 125.4(8) . .
F18 C18 C17 119.2(8) . .
N21 C22 C23 122.9(9) . .
C24 C23 C22 122.8(11) . .
C23 C24 C2S 125.6(14) . .
C23 C24 C25 113.2(11) . .
C2S C24 C25 121.0(10) . .
C26 C25 C24 122.0(9) . .
N21 C26 C25 120.8(8) . .
N21 C26 C27 110.9(7) . .
C25 C26 C27 128.3(8) . .
C28 C27 C212 117.7(8) . .
C28 C27 C26 126.6(8) . .
C212 C27 C26 115.6(7) . .
N29 C28 F28 113.0(8) . .
N29 C28 C27 126.1(9) . .
F28 C28 C27 120.9(9) . .
N31 C32 C33 121.2(8) . .
N31 C32 C37 116.0(7) . .
C33 C32 C37 122.8(8) . .
C34 C33 C32 118.6(9) . .
C33 C34 C35 120.3(9) . .
C36 C35 C34 119.4(9) . .
N31 C36 C35 119.6(9) . .
O37B C37 O37A 125.7(8) . .
O37B C37 C32 117.9(8) . .
O37A C37 C32 116.3(7) . .
N19 C110 F110 114.5(8) . .
N19 C110 C111 126.7(9) . .
F110 C110 C111 118.7(10) . .
C110 C111 C112 117.6(8) . .
C111 C112 C17 117.4(7) . .
C111 C112 Ir1 128.6(7) . .
C17 C112 Ir1 114.0(6) . .
N29 C210 F210 113.6(9) . .
N29 C210 C211 125.7(10) . .
F210 C210 C211 120.7(11) . .
C210 C211 C212 119.1(10) . .
C211 C212 C27 116.3(8) . .
C211 C212 Ir1 129.1(7) . .
C27 C212 Ir1 114.6(6) . .
C16 N11 C12 118.1(7) . .
C16 N11 Ir1 124.0(5) . .
C12 N11 Ir1 117.5(5) . .
C110 N19 C18 116.1(8) . .
C22 N21 C26 118.0(8) . .
C22 N21 Ir1 124.1(7) . .
C26 N21 Ir1 117.9(6) . .
C28 N29 C210 115.0(9) . .
C32 N31 C36 120.8(7) . .
C32 N31 Ir1 113.8(5) . .
C36 N31 Ir1 125.4(6) . .
C37 O37A Ir1 115.5(5) . .
C212 Ir1 C112 87.8(3) . .
C212 Ir1 N21 80.9(3) . .
C112 Ir1 N21 94.6(3) . .
C212 Ir1 N11 98.0(3) . .
C112 Ir1 N11 80.3(3) . .
N21 Ir1 N11 174.9(2) . .
C212 Ir1 O37A 175.1(3) . .
C112 Ir1 O37A 96.0(3) . .
N21 Ir1 O37A 95.6(3) . .
N11 Ir1 O37A 85.8(3) . .
C212 Ir1 N31 99.3(3) . .
C112 Ir1 N31 172.3(3) . .
N21 Ir1 N31 89.4(2) . .
N11 Ir1 N31 95.7(2) . .
O37A Ir1 N31 77.1(2) . .

loop_
_geom_bond_atom_site_label_1
_geom_bond_atom_site_label_2
_geom_bond_distance
_geom_bond_site_symmetry_2
C1S C14 1.522(12) .
C2S C24 1.39(2) .
C12 N11 1.359(10) .
C12 C13 1.385(11) .
C12 C17 1.478(11) .
C13 C14 1.416(13) .
C14 C15 1.379(15) .
C15 C16 1.390(11) .
C16 N11 1.333(10) .
C17 C18 1.396(12) .
C17 C112 1.432(12) .
C18 N19 1.325(13) .
C18 F18 1.341(10) .
C22 N21 1.348(12) .
C22 C23 1.376(13) .
C23 C24 1.360(13) .
C24 C25 1.469(18) .
C25 C26 1.373(12) .
C26 N21 1.359(11) .
C26 C27 1.513(12) .
C27 C28 1.373(11) .
C27 C212 1.428(12) .
C28 N29 1.310(12) .
C28 F28 1.354(11) .
C32 N31 1.351(9) .
C32 C33 1.390(11) .
C32 C37 1.517(11) .
C33 C34 1.375(14) .
C34 C35 1.394(15) .
C35 C36 1.388(14) .
C36 N31 1.367(11) .
C37 O37B 1.232(10) .
C37 O37A 1.288(10) .
C110 N19 1.302(13) .
C110 F110 1.354(11) .
C110 C111 1.376(13) .
C111 C112 1.409(11) .
C112 Ir1 1.993(7) .
C210 N29 1.337(14) .
C210 F210 1.345(11) .
C210 C211 1.355(14) .
C211 C212 1.391(12) .
C212 Ir1 1.984(9) .
N11 Ir1 2.052(7) .
N21 Ir1 2.046(8) .
N31 Ir1 2.155(6) .
O37A Ir1 2.154(6) .
